data_7717310
loop_
_publ_author_name
'Sohail, Sunny'
'Ma, Yanping'
'Mahmood, Qaiser'
'Hu, Zexu'
'Wang, Yizhou'
'Liang, Tongling'
'Sun, Wen-Hua'

_publ_section_title
;
 Achieving isopropenyl-enriched polyisoprene: unraveling the role of
 bidentate <i>vs.</i> tridentate iron precatalysts through ligand
 framework design.
;
_journal_issue 48
_journal_name_full 'Dalton transactions (Cambridge, England : 2003)'
_journal_page_first 19325
_journal_page_last 19336
_journal_paper_doi 10.1039/d4dt02659d
_journal_volume 53
_journal_year 2024
_chemical_formula_moiety 'C13 H21 Cl2 Fe N3 O0.5'
_chemical_formula_sum 'C13 H20 Cl2 Fe N3.5 O0.12'
_chemical_formula_weight 354.07
_space_group_crystal_system monoclinic
_space_group_IT_number 15
_space_group_name_Hall '-C 2yc'
_space_group_name_H-M_alt 'C 1 2/c 1'
_atom_sites_solution_hydrogens geom
_atom_sites_solution_primary dual
_audit_creation_date 2024-07-30
_audit_creation_method
;
Olex2 1.5
(compiled 2024.02.16 svn.r378c4104 for OlexSys, GUI svn.r6928)
;
_audit_update_record
;
2024-09-19 deposited with the CCDC.	2024-10-29 downloaded from the CCDC.
;
_cell_angle_alpha 90
_cell_angle_beta 90.579(3)
_cell_angle_gamma 90
_cell_formula_units_Z 8
_cell_length_a 14.8062(4)
_cell_length_b 10.1238(3)
_cell_length_c 21.3450(7)
_cell_measurement_reflns_used 5249
_cell_measurement_temperature 170.0(4)
_cell_measurement_theta_max 74.3140
_cell_measurement_theta_min 4.0940
_cell_volume 3199.35(17)
_computing_cell_refinement 'CrysAlisPro 1.171.42.96a (Rigaku OD, 2023)'
_computing_data_collection 'CrysAlisPro 1.171.42.96a (Rigaku OD, 2023)'
_computing_data_reduction 'CrysAlisPro 1.171.42.96a (Rigaku OD, 2023)'
_computing_molecular_graphics 'Olex2 1.5 (Dolomanov et al., 2009)'
_computing_publication_material 'Olex2 1.5 (Dolomanov et al., 2009)'
_computing_structure_refinement 'SHELXL 2018/3 (Sheldrick, 2015)'
_computing_structure_solution 'SHELXT 2018/2 (Sheldrick, 2018)'
_diffrn_ambient_environment N~2~
_diffrn_ambient_temperature 170.0(4)
_diffrn_detector 'Hybrid Pixel Array Detector'
_diffrn_detector_area_resol_mean 10.0000
_diffrn_detector_type HyPix
_diffrn_measured_fraction_theta_full 0.999
_diffrn_measured_fraction_theta_max 0.957
_diffrn_measurement_details
;
List of Runs (angles in degrees, time in seconds):

  # Type    Start    End  Width  t~exp~   \w     \q     \k     \f   Frames
#--------------------------------------------------------------------------
  1  \w    -13.00  13.00   0.50    0.47    --   46.69 -19.00-120.00   52
  2  \w     33.00 105.00   0.50    1.88    --  105.35 -77.00 -30.00  144
  3  \w     49.00  74.00   0.50    1.88    --  105.35 -61.00   0.00   50
  4  \w    -10.00  30.00   0.50    0.47    --   46.69 -19.00  60.00   80
  5  \w     95.00 137.00   0.50    1.88    --  105.35  45.00  30.00   84
  6  \w     93.00 157.00   0.50    1.88    --  105.35  97.00  77.00  128
  7  \w     91.00 161.00   0.50    1.88    --  105.35  45.00   0.00  140
  8  \w     46.00  71.00   0.50    1.88    --  105.35 -97.00 -29.00   50
  9  \w    -13.00  68.00   0.50    0.47    --   46.69 -97.00 -29.00  162
 10  \w    -14.00  26.00   0.50    0.47    --  -46.69  19.00-120.00   80
 11  \w    -65.00 -34.00   0.50    1.88    -- -104.50  61.00-180.00   62
 12  \w    -68.00 -43.00   0.50    1.88    -- -104.50  61.00-150.00   50
 13  \w    -58.00 -32.00   0.50    1.88    -- -104.50  61.00 -60.00   52
 14  \w    -10.00  18.00   0.50    0.47    --  -46.69  19.00  90.00   56
 15  \w    -73.00 -30.00   0.50    0.47    --  -46.69  97.00  77.00   86
 16  \w   -104.00 -65.00   0.50    1.88    -- -104.50 125.00 120.00   78
 17  \w   -105.00 -45.00   0.50    1.88    -- -104.50 125.00  90.00  120
 18  \w    -80.00 -33.00   0.50    1.88    -- -104.50  97.00  77.00   94
 19  \w   -107.00 -34.00   0.50    1.88    -- -104.50 125.00-180.00  146
 20  \w   -174.00-103.00   0.50    1.88    -- -104.50 -30.00-180.00  142
 21  \w   -154.00-129.00   0.50    1.88    -- -104.50 -97.00 -29.00   50
;
_diffrn_measurement_device 'four-circle diffractometer'
_diffrn_measurement_device_type 'XtaLAB Synergy R, HyPix'
_diffrn_measurement_method '\w scans'
_diffrn_orient_matrix_type 'CrysAlisPro convention (1999,Acta A55,543-557)'
_diffrn_orient_matrix_UB_11 0.0191178000
_diffrn_orient_matrix_UB_12 0.0718037000
_diffrn_orient_matrix_UB_13 0.0623552000
_diffrn_orient_matrix_UB_21 0.0389496000
_diffrn_orient_matrix_UB_22 -0.1286828000
_diffrn_orient_matrix_UB_23 0.0278816000
_diffrn_orient_matrix_UB_31 0.0944690000
_diffrn_orient_matrix_UB_32 0.0386847000
_diffrn_orient_matrix_UB_33 -0.0232732000
_diffrn_radiation_monochromator mirror
_diffrn_radiation_probe x-ray
_diffrn_radiation_type 'Cu K\a'
_diffrn_radiation_wavelength 1.54184
_diffrn_reflns_av_R_equivalents 0.0409
_diffrn_reflns_av_unetI/netI 0.0409
_diffrn_reflns_Laue_measured_fraction_full 0.999
_diffrn_reflns_Laue_measured_fraction_max 0.957
_diffrn_reflns_limit_h_max 17
_diffrn_reflns_limit_h_min -14
_diffrn_reflns_limit_k_max 12
_diffrn_reflns_limit_k_min -12
_diffrn_reflns_limit_l_max 26
_diffrn_reflns_limit_l_min -26
_diffrn_reflns_number 9671
_diffrn_reflns_point_group_measured_fraction_full 0.999
_diffrn_reflns_point_group_measured_fraction_max 0.957
_diffrn_reflns_theta_full 67.684
_diffrn_reflns_theta_max 75.958
_diffrn_reflns_theta_min 4.143
_diffrn_source 'Rotating-anode X-ray tube'
_diffrn_source_type 'PhotonJet R (Cu) X-ray Source'
_exptl_absorpt_coefficient_mu 10.578
_exptl_absorpt_correction_T_max 1.00000
_exptl_absorpt_correction_T_min 0.36501
_exptl_absorpt_correction_type multi-scan
_exptl_absorpt_process_details
;
CrysAlisPro 1.171.42.96a (Rigaku Oxford Diffraction, 2023)
Empirical absorption correction using spherical harmonics,
implemented in SCALE3 ABSPACK scaling algorithm.
;
_exptl_crystal_colour red
_exptl_crystal_colour_primary red
_exptl_crystal_density_diffrn 1.470
_exptl_crystal_description block
_exptl_crystal_F_000 1468
_exptl_crystal_size_max 0.15
_exptl_crystal_size_mid 0.12
_exptl_crystal_size_min 0.1
_refine_diff_density_max 0.920
_refine_diff_density_min -0.697
_refine_diff_density_rms 0.111
_refine_ls_extinction_method none
_refine_ls_goodness_of_fit_ref 1.052
_refine_ls_hydrogen_treatment constr
_refine_ls_matrix_type full
_refine_ls_number_parameters 179
_refine_ls_number_reflns 3203
_refine_ls_number_restraints 0
_refine_ls_restrained_S_all 1.052
_refine_ls_R_factor_all 0.0536
_refine_ls_R_factor_gt 0.0488
_refine_ls_shift/su_max 0.001
_refine_ls_shift/su_mean 0.000
_refine_ls_structure_factor_coef Fsqd
_refine_ls_weighting_details 'w=1/[\s^2^(Fo^2^)+(0.0875P)^2^+4.5422P] where P=(Fo^2^+2Fc^2^)/3'
_refine_ls_weighting_scheme calc
_refine_ls_wR_factor_gt 0.1314
_refine_ls_wR_factor_ref 0.1361
_reflns_Friedel_coverage 0.000
_reflns_number_gt 2886
_reflns_number_total 3203
_reflns_threshold_expression 'I > 2\s(I)'
_cod_data_source_file d4dt02659d2.cif
_cod_data_source_block tx16240_auto
_cod_depositor_comments 'Adding full bibliography for 7717310--7717311.cif.'
_cod_original_formula_sum 'C13 H20 Cl2 Fe N3.50 O0.12'
_cod_database_code 7717310
_shelx_shelxl_version_number 2018/3
_chemical_oxdiff_formula CHNFeCl
_shelx_space_group_comment
;
The symmetry employed for this shelxl refinement is uniquely defined
by the following loop, which should always be used as a source of
symmetry information in preference to the above space-group names.
They are only intended as comments.
;
_olex2_refinement_description
;
1. Fixed Uiso
 At 1.2 times of:
  All C(H) groups, All C(H,H) groups, All N(H) groups
 At 1.5 times of:
  All C(H,H,H) groups
2.a Ternary CH refined with riding coordinates:
 N2(H2), C9(H9)
2.b Secondary CH2 refined with riding coordinates:
 C8(H8A,H8B), C11(H11A,H11B), C10(H10A,H10B), C7(H7A,H7B), C6(H6A,H6B)
2.c Aromatic/amide H refined with riding coordinates:
 C3(H3), C1(H1), C2(H2A)
2.d Idealised Me refined as rotating group:
 C12(H12A,H12B,H12C), C13(H13A,H13B,H13C)
;
_olex2_submission_special_instructions 'No special instructions were received'
_oxdiff_exptl_absorpt_empirical_details
;
Empirical correction (ABSPACK) includes:
- Absorption correction using spherical harmonics
- Frame scaling
;
_oxdiff_exptl_absorpt_empirical_full_max 2.946
_oxdiff_exptl_absorpt_empirical_full_min 0.664

loop_
_space_group_symop_operation_xyz
'x, y, z'
'-x, y, -z+1/2'
'x+1/2, y+1/2, z'
'-x+1/2, y+1/2, -z+1/2'
'-x, -y, -z'
'x, -y, z-1/2'
'-x+1/2, -y+1/2, -z'
'x+1/2, -y+1/2, z-1/2'

loop_
_atom_site_label
_atom_site_type_symbol
_atom_site_fract_x
_atom_site_fract_y
_atom_site_fract_z
_atom_site_U_iso_or_equiv
_atom_site_adp_type
_atom_site_occupancy
_atom_site_site_symmetry_order
_atom_site_calc_flag
_atom_site_refinement_flags_posn
_atom_site_refinement_flags_adp
_atom_site_refinement_flags_occupancy
_atom_site_disorder_assembly
_atom_site_disorder_group
Fe1 Fe 0.48972(3) 0.80448(5) 0.66724(2) 0.02294(17) Uani 1 1 d . . . . .
Cl1 Cl 0.60814(5) 0.63862(8) 0.66642(3) 0.0318(2) Uani 1 1 d . . . . .
Cl2 Cl 0.57325(5) 0.96979(8) 0.61926(4) 0.0361(2) Uani 1 1 d . . . . .
O1 O 0.500000 0.8357(3) 0.750000 0.0264(6) Uani 1 2 d S T P . .
N1 N 0.44977(16) 0.7190(3) 0.57166(12) 0.0258(5) Uani 1 1 d . . . . .
N2 N 0.38087(16) 0.6600(3) 0.68197(12) 0.0250(5) Uani 1 1 d . . . . .
H2 H 0.387487 0.625523 0.725668 0.030 Uiso 1 1 calc R U . . .
N3 N 0.36804(17) 0.9394(3) 0.66548(12) 0.0293(6) Uani 1 1 d . . . . .
C5 C 0.40379(18) 0.6030(3) 0.57358(14) 0.0250(6) Uani 1 1 d . . . . .
C9 C 0.3914(2) 0.5468(3) 0.63877(14) 0.0266(6) Uani 1 1 d . . . . .
H9 H 0.448892 0.500998 0.650636 0.032 Uiso 1 1 calc R U . . .
C4 C 0.3722(2) 0.5389(3) 0.52027(15) 0.0304(7) Uani 1 1 d . . . . .
C3 C 0.3905(2) 0.5973(4) 0.46266(15) 0.0345(7) Uani 1 1 d . . . . .
H3 H 0.371155 0.555768 0.424947 0.041 Uiso 1 1 calc R U . . .
C12 C 0.3342(2) 0.9755(4) 0.60230(16) 0.0337(7) Uani 1 1 d . . . . .
H12A H 0.381992 1.020902 0.579277 0.051 Uiso 1 1 calc R U . . .
H12B H 0.281908 1.034203 0.606183 0.051 Uiso 1 1 calc R U . . .
H12C H 0.316274 0.895409 0.579600 0.051 Uiso 1 1 calc R U . . .
C8 C 0.3164(2) 0.4445(4) 0.64103(17) 0.0355(7) Uani 1 1 d . . . . .
H8A H 0.257107 0.489018 0.637423 0.043 Uiso 1 1 calc R U . . .
H8B H 0.318870 0.397622 0.681724 0.043 Uiso 1 1 calc R U . . .
C1 C 0.4656(2) 0.7729(3) 0.51559(15) 0.0304(7) Uani 1 1 d . . . . .
H1 H 0.497958 0.853807 0.513839 0.036 Uiso 1 1 calc R U . . .
C11 C 0.2987(2) 0.8657(4) 0.70092(16) 0.0333(7) Uani 1 1 d . . . . .
H11A H 0.239488 0.910194 0.696119 0.040 Uiso 1 1 calc R U . . .
H11B H 0.315054 0.865067 0.746003 0.040 Uiso 1 1 calc R U . . .
C10 C 0.2917(2) 0.7252(4) 0.67710(16) 0.0324(7) Uani 1 1 d . . . . .
H10A H 0.247068 0.675826 0.702119 0.039 Uiso 1 1 calc R U . . .
H10B H 0.270921 0.725500 0.632881 0.039 Uiso 1 1 calc R U . . .
C2 C 0.4369(2) 0.7159(4) 0.46035(16) 0.0358(7) Uani 1 1 d . . . . .
H2A H 0.448735 0.757224 0.421320 0.043 Uiso 1 1 calc R U . . .
C7 C 0.3264(2) 0.3450(3) 0.58776(18) 0.0375(8) Uani 1 1 d . . . . .
H7A H 0.386073 0.301379 0.591017 0.045 Uiso 1 1 calc R U . . .
H7B H 0.279223 0.276095 0.591329 0.045 Uiso 1 1 calc R U . . .
C6 C 0.3175(2) 0.4134(4) 0.52448(17) 0.0388(8) Uani 1 1 d . . . . .
H6A H 0.337278 0.351810 0.491305 0.047 Uiso 1 1 calc R U . . .
H6B H 0.253088 0.434483 0.516528 0.047 Uiso 1 1 calc R U . . .
C13 C 0.3877(2) 1.0641(4) 0.69943(17) 0.0374(8) Uani 1 1 d . . . . .
H13A H 0.409252 1.043723 0.741908 0.056 Uiso 1 1 calc R U . . .
H13B H 0.332600 1.117397 0.701705 0.056 Uiso 1 1 calc R U . . .
H13C H 0.434312 1.113567 0.677109 0.056 Uiso 1 1 calc R U . . .

loop_
_atom_site_aniso_label
_atom_site_aniso_U_11
_atom_site_aniso_U_22
_atom_site_aniso_U_33
_atom_site_aniso_U_23
_atom_site_aniso_U_13
_atom_site_aniso_U_12
Fe1 0.0221(3) 0.0262(3) 0.0205(3) 0.00051(17) -0.00159(17) -0.00048(17)
Cl1 0.0283(4) 0.0402(4) 0.0268(4) -0.0063(3) -0.0026(3) 0.0079(3)
Cl2 0.0332(4) 0.0377(4) 0.0372(4) 0.0073(3) -0.0015(3) -0.0093(3)
O1 0.0257(14) 0.0279(15) 0.0256(15) 0.000 -0.0038(11) 0.000
N1 0.0237(12) 0.0285(13) 0.0252(13) 0.0011(10) 0.0001(9) -0.0009(10)
N2 0.0240(11) 0.0302(13) 0.0208(12) 0.0021(10) 0.0002(9) -0.0017(10)
N3 0.0310(13) 0.0319(14) 0.0250(13) 0.0001(11) -0.0028(10) 0.0039(10)
C5 0.0229(13) 0.0287(15) 0.0234(14) 0.0007(12) -0.0005(10) 0.0009(11)
C9 0.0265(14) 0.0284(15) 0.0249(15) 0.0010(12) -0.0037(11) -0.0037(11)
C4 0.0288(15) 0.0338(17) 0.0284(16) -0.0007(13) -0.0050(12) -0.0018(13)
C3 0.0372(16) 0.0444(19) 0.0217(15) -0.0039(14) -0.0037(12) -0.0010(14)
C12 0.0316(15) 0.0374(18) 0.0319(17) 0.0024(14) -0.0069(12) 0.0089(13)
C8 0.0363(16) 0.0359(18) 0.0344(18) 0.0038(14) -0.0003(13) -0.0107(14)
C1 0.0321(15) 0.0349(17) 0.0242(15) 0.0050(13) 0.0041(12) -0.0015(13)
C11 0.0292(15) 0.0421(19) 0.0288(16) -0.0010(14) 0.0029(12) 0.0095(13)
C10 0.0238(14) 0.0427(19) 0.0307(17) 0.0007(14) 0.0031(12) 0.0003(13)
C2 0.0380(17) 0.0434(19) 0.0262(16) 0.0050(14) 0.0047(13) 0.0000(14)
C7 0.0427(18) 0.0285(16) 0.041(2) 0.0001(15) -0.0051(15) -0.0098(14)
C6 0.0446(18) 0.0363(18) 0.0351(18) -0.0045(15) -0.0100(14) -0.0101(15)
C13 0.0453(18) 0.0321(18) 0.0347(18) -0.0071(14) -0.0051(14) 0.0102(15)

loop_
_atom_type_symbol
_atom_type_description
_atom_type_scat_dispersion_real
_atom_type_scat_dispersion_imag
_atom_type_scat_source
C C 0.0181 0.0091 'International Tables Vol C Tables 4.2.6.8 and 6.1.1.4'
H H 0.0000 0.0000 'International Tables Vol C Tables 4.2.6.8 and 6.1.1.4'
Cl Cl 0.3639 0.7018 'International Tables Vol C Tables 4.2.6.8 and 6.1.1.4'
Fe Fe -1.1336 3.1974 'International Tables Vol C Tables 4.2.6.8 and 6.1.1.4'
N N 0.0311 0.0180 'International Tables Vol C Tables 4.2.6.8 and 6.1.1.4'
O O 0.0492 0.0322 'International Tables Vol C Tables 4.2.6.8 and 6.1.1.4'

loop_
_geom_angle_atom_site_label_1
_geom_angle_atom_site_label_2
_geom_angle_atom_site_label_3
_geom_angle
_geom_angle_site_symmetry_1
_geom_angle_site_symmetry_3
_geom_angle_publ_flag
Cl2 Fe1 Cl1 96.15(3) . . ?
O1 Fe1 Cl1 94.28(7) . . ?
O1 Fe1 Cl2 105.42(9) . . ?
O1 Fe1 N1 163.78(10) . . ?
O1 Fe1 N2 91.79(10) . . ?
O1 Fe1 N3 88.27(9) . . ?
N1 Fe1 Cl1 84.97(7) . . ?
N1 Fe1 Cl2 90.76(7) . . ?
N2 Fe1 Cl1 94.10(7) . . ?
N2 Fe1 Cl2 159.18(7) . . ?
N2 Fe1 N1 72.13(9) . . ?
N2 Fe1 N3 79.58(10) . . ?
N3 Fe1 Cl1 173.27(8) . . ?
N3 Fe1 Cl2 89.16(8) . . ?
N3 Fe1 N1 90.85(9) . . ?
Fe1 O1 Fe1 159.8(2) . 2_656 ?
C5 N1 Fe1 115.2(2) . . ?
C1 N1 Fe1 126.7(2) . . ?
C1 N1 C5 118.1(3) . . ?
Fe1 N2 H2 107.5 . . ?
C9 N2 Fe1 110.11(17) . . ?
C9 N2 H2 107.5 . . ?
C10 N2 Fe1 110.3(2) . . ?
C10 N2 H2 107.5 . . ?
C10 N2 C9 113.7(2) . . ?
C12 N3 Fe1 115.3(2) . . ?
C12 N3 C11 111.1(3) . . ?
C12 N3 C13 107.3(3) . . ?
C11 N3 Fe1 104.10(19) . . ?
C11 N3 C13 108.2(3) . . ?
C13 N3 Fe1 110.70(19) . . ?
N1 C5 C9 114.7(3) . . ?
N1 C5 C4 123.0(3) . . ?
C4 C5 C9 122.3(3) . . ?
N2 C9 C5 107.2(2) . . ?
N2 C9 H9 107.2 . . ?
N2 C9 C8 115.3(3) . . ?
C5 C9 H9 107.2 . . ?
C5 C9 C8 112.4(3) . . ?
C8 C9 H9 107.2 . . ?
C5 C4 C3 117.3(3) . . ?
C5 C4 C6 121.4(3) . . ?
C3 C4 C6 121.3(3) . . ?
C4 C3 H3 120.0 . . ?
C2 C3 C4 120.0(3) . . ?
C2 C3 H3 120.0 . . ?
N3 C12 H12A 109.5 . . ?
N3 C12 H12B 109.5 . . ?
N3 C12 H12C 109.5 . . ?
H12A C12 H12B 109.5 . . ?
H12A C12 H12C 109.5 . . ?
H12B C12 H12C 109.5 . . ?
C9 C8 H8A 109.5 . . ?
C9 C8 H8B 109.5 . . ?
C9 C8 C7 110.5(3) . . ?
H8A C8 H8B 108.1 . . ?
C7 C8 H8A 109.5 . . ?
C7 C8 H8B 109.5 . . ?
N1 C1 H1 118.6 . . ?
N1 C1 C2 122.7(3) . . ?
C2 C1 H1 118.6 . . ?
N3 C11 H11A 109.6 . . ?
N3 C11 H11B 109.6 . . ?
N3 C11 C10 110.3(3) . . ?
H11A C11 H11B 108.1 . . ?
C10 C11 H11A 109.6 . . ?
C10 C11 H11B 109.6 . . ?
N2 C10 C11 109.8(3) . . ?
N2 C10 H10A 109.7 . . ?
N2 C10 H10B 109.7 . . ?
C11 C10 H10A 109.7 . . ?
C11 C10 H10B 109.7 . . ?
H10A C10 H10B 108.2 . . ?
C3 C2 H2A 120.6 . . ?
C1 C2 C3 118.8(3) . . ?
C1 C2 H2A 120.6 . . ?
C8 C7 H7A 109.5 . . ?
C8 C7 H7B 109.5 . . ?
H7A C7 H7B 108.1 . . ?
C6 C7 C8 110.6(3) . . ?
C6 C7 H7A 109.5 . . ?
C6 C7 H7B 109.5 . . ?
C4 C6 C7 113.2(3) . . ?
C4 C6 H6A 108.9 . . ?
C4 C6 H6B 108.9 . . ?
C7 C6 H6A 108.9 . . ?
C7 C6 H6B 108.9 . . ?
H6A C6 H6B 107.7 . . ?
N3 C13 H13A 109.5 . . ?
N3 C13 H13B 109.5 . . ?
N3 C13 H13C 109.5 . . ?
H13A C13 H13B 109.5 . . ?
H13A C13 H13C 109.5 . . ?
H13B C13 H13C 109.5 . . ?

loop_
_geom_bond_atom_site_label_1
_geom_bond_atom_site_label_2
_geom_bond_distance
_geom_bond_site_symmetry_2
_geom_bond_publ_flag
Fe1 Cl1 2.4279(8) . ?
Fe1 Cl2 2.3249(9) . ?
Fe1 O1 1.7995(7) . ?
Fe1 N1 2.288(3) . ?
Fe1 N2 2.201(3) . ?
Fe1 N3 2.261(3) . ?
N1 C5 1.358(4) . ?
N1 C1 1.338(4) . ?
N2 H2 1.0000 . ?
N2 C9 1.480(4) . ?
N2 C10 1.478(4) . ?
N3 C12 1.480(4) . ?
N3 C11 1.483(4) . ?
N3 C13 1.483(4) . ?
C5 C9 1.516(4) . ?
C5 C4 1.387(4) . ?
C9 H9 1.0000 . ?
C9 C8 1.519(4) . ?
C4 C3 1.394(5) . ?
C4 C6 1.510(5) . ?
C3 H3 0.9500 . ?
C3 C2 1.384(5) . ?
C12 H12A 0.9800 . ?
C12 H12B 0.9800 . ?
C12 H12C 0.9800 . ?
C8 H8A 0.9900 . ?
C8 H8B 0.9900 . ?
C8 C7 1.527(5) . ?
C1 H1 0.9500 . ?
C1 C2 1.376(5) . ?
C11 H11A 0.9900 . ?
C11 H11B 0.9900 . ?
C11 C10 1.513(5) . ?
C10 H10A 0.9900 . ?
C10 H10B 0.9900 . ?
C2 H2A 0.9500 . ?
C7 H7A 0.9900 . ?
C7 H7B 0.9900 . ?
C7 C6 1.523(5) . ?
C6 H6A 0.9900 . ?
C6 H6B 0.9900 . ?
C13 H13A 0.9800 . ?
C13 H13B 0.9800 . ?
C13 H13C 0.9800 . ?

loop_
_geom_torsion_atom_site_label_1
_geom_torsion_atom_site_label_2
_geom_torsion_atom_site_label_3
_geom_torsion_atom_site_label_4
_geom_torsion
_geom_torsion_site_symmetry_1
_geom_torsion_site_symmetry_2
_geom_torsion_site_symmetry_3
_geom_torsion_site_symmetry_4
_geom_torsion_publ_flag
Fe1 N1 C5 C9 -3.1(3) . . . . ?
Fe1 N1 C5 C4 178.2(2) . . . . ?
Fe1 N1 C1 C2 -178.3(2) . . . . ?
Fe1 N2 C9 C5 -49.9(2) . . . . ?
Fe1 N2 C9 C8 -175.8(2) . . . . ?
Fe1 N2 C10 C11 -32.8(3) . . . . ?
Fe1 N3 C11 C10 -49.2(3) . . . . ?
Cl1 Fe1 O1 Fe1 -46.29(2) . . . 2_656 ?
Cl2 Fe1 O1 Fe1 -143.88(3) . . . 2_656 ?
N1 Fe1 O1 Fe1 40.4(3) . . . 2_656 ?
N1 C5 C9 N2 34.2(3) . . . . ?
N1 C5 C9 C8 161.8(3) . . . . ?
N1 C5 C4 C3 1.0(5) . . . . ?
N1 C5 C4 C6 -177.0(3) . . . . ?
N1 C1 C2 C3 -0.6(5) . . . . ?
N2 Fe1 O1 Fe1 47.96(7) . . . 2_656 ?
N2 C9 C8 C7 170.9(3) . . . . ?
N3 Fe1 O1 Fe1 127.47(7) . . . 2_656 ?
N3 C11 C10 N2 57.1(3) . . . . ?
C5 N1 C1 C2 0.3(5) . . . . ?
C5 C9 C8 C7 47.7(4) . . . . ?
C5 C4 C3 C2 -1.3(5) . . . . ?
C5 C4 C6 C7 -18.0(5) . . . . ?
C9 N2 C10 C11 -157.1(3) . . . . ?
C9 C5 C4 C3 -177.6(3) . . . . ?
C9 C5 C4 C6 4.4(5) . . . . ?
C9 C8 C7 C6 -62.4(4) . . . . ?
C4 C5 C9 N2 -147.2(3) . . . . ?
C4 C5 C9 C8 -19.6(4) . . . . ?
C4 C3 C2 C1 1.1(5) . . . . ?
C3 C4 C6 C7 164.1(3) . . . . ?
C12 N3 C11 C10 75.5(3) . . . . ?
C8 C7 C6 C4 46.3(4) . . . . ?
C1 N1 C5 C9 178.2(3) . . . . ?
C1 N1 C5 C4 -0.5(4) . . . . ?
C10 N2 C9 C5 74.5(3) . . . . ?
C10 N2 C9 C8 -51.4(4) . . . . ?
C6 C4 C3 C2 176.7(3) . . . . ?
C13 N3 C11 C10 -167.0(3) . . . . ?
